data_4060605
loop_
_publ_author_name
'O'Hare, Dermot'
'Jones, Simon'
'Roussel, Paul'
'Hascall, Tony'

_publ_section_title 'New Monoalkylated Pentalene Ligands'
_journal_name_full Organometallics
_journal_paper_doi 10.1021/om0507326
_journal_year 2006
_chemical_formula_moiety 'C17 H12 Mn2 O6'
_chemical_formula_sum 'C17 H12 Mn2 O6'
_chemical_formula_weight 422.15
_space_group_IT_number 14
_symmetry_cell_setting monoclinic
_symmetry_space_group_name_Hall '-P 2ybc'
_symmetry_space_group_name_H-M 'P 1 21/c 1'
_cell_angle_alpha 90
_cell_angle_beta 96.0030(10)
_cell_angle_gamma 90
_cell_formula_units_Z 4
_cell_length_a 17.4102(7)
_cell_length_b 6.7355(2)
_cell_length_c 14.2396(5)
_cell_measurement_temperature 150(2)
_cell_measurement_wavelength 0.71073
_cell_volume 1660.67(10)
_diffrn_ambient_temperature 150(2)
_exptl_crystal_density_diffrn 1.688
_refine_diff_density_rms 0.071
_cod_original_sg_symbol_H-M 'P 21/c'
_cod_database_code 4060605

loop_
_symmetry_equiv_pos_as_xyz
'x, y, z'
'-x, y+1/2, -z+1/2'
'-x, -y, -z'
'x, -y-1/2, z-1/2'

loop_
_atom_site_label
_atom_site_type_symbol
_atom_site_fract_x
_atom_site_fract_y
_atom_site_fract_z
_atom_site_U_iso_or_equiv
_atom_site_adp_type
_atom_site_occupancy
_atom_site_symmetry_multiplicity
_atom_site_calc_flag
_atom_site_refinement_flags
_atom_site_disorder_assembly
_atom_site_disorder_group
O12 O 0.23849(11) 0.5788(3) 1.06174(11) 0.0375(4) Uani 1 1 d . . .
O15 O 0.18431(11) 0.4316(3) 0.48851(11) 0.0382(4) Uani 1 1 d . . .
O16 O 0.06620(10) 0.8966(2) 0.63634(13) 0.0384(4) Uani 1 1 d . . .
O13 O 0.36086(11) 0.1241(2) 0.91708(11) 0.0363(4) Uani 1 1 d . . .
C15 C 0.15873(14) 0.4573(3) 0.55810(16) 0.0243(5) Uani 1 1 d . . .
C12 C 0.26549(14) 0.5578(3) 0.99214(15) 0.0251(5) Uani 1 1 d . . .
O14 O -0.03123(11) 0.3369(3) 0.58726(13) 0.0463(5) Uani 1 1 d . . .
O11 O 0.45394(11) 0.7010(3) 0.96146(12) 0.0403(4) Uani 1 1 d . . .
C20 C 0.36317(14) 0.4827(3) 0.66462(15) 0.0246(5) Uani 1 1 d . . .
H20 H 0.3408 0.5143 0.5987 0.029 Uiso 1 1 calc R . .
C13 C 0.34003(14) 0.2846(3) 0.90358(14) 0.0239(5) Uani 1 1 d . . .
C16 C 0.08681(13) 0.7360(3) 0.64830(15) 0.0244(5) Uani 1 1 d . . .
C14 C 0.02826(15) 0.3938(3) 0.61990(16) 0.0293(5) Uani 1 1 d . . .
C11 C 0.39577(15) 0.6352(3) 0.93039(15) 0.0260(5) Uani 1 1 d . . .
C22 C 0.37816(15) 0.2606(3) 0.66890(17) 0.0339(6) Uani 1 1 d . . .
H22A H 0.4025 0.2251 0.7318 0.051 Uiso 1 1 calc R . .
H22B H 0.4125 0.2242 0.6214 0.051 Uiso 1 1 calc R . .
H22C H 0.3291 0.1892 0.6563 0.051 Uiso 1 1 calc R . .
C21 C 0.43870(16) 0.5961(4) 0.6825(2) 0.0465(7) Uani 1 1 d . . .
H21A H 0.4288 0.7385 0.6739 0.07 Uiso 1 1 calc R . .
H21B H 0.4744 0.5515 0.638 0.07 Uiso 1 1 calc R . .
H21C H 0.4616 0.5714 0.7473 0.07 Uiso 1 1 calc R . .
Mn1 Mn 0.305149(19) 0.53438(4) 0.88098(2) 0.01810(11) Uani 1 1 d . . .
Mn2 Mn 0.119525(18) 0.48416(4) 0.67003(2) 0.01807(10) Uani 1 1 d . . .
C4 C 0.11965(13) 0.4709(3) 0.82022(14) 0.0214(5) Uani 1 1 d . . .
H4 H 0.0783 0.5223 0.8514 0.026 Uiso 1 1 calc R . .
C6 C 0.19203(12) 0.2585(3) 0.73419(13) 0.0180(4) Uani 1 1 d . . .
H6 H 0.206 0.1468 0.6989 0.022 Uiso 1 1 calc R . .
C3 C 0.23149(13) 0.7582(3) 0.81742(14) 0.0215(5) Uani 1 1 d . . .
H3 H 0.2175 0.8691 0.8532 0.026 Uiso 1 1 calc R . .
C1 C 0.30489(13) 0.5473(3) 0.72988(13) 0.0192(4) Uani 1 1 d . . .
C2 C 0.29771(13) 0.7409(3) 0.76864(13) 0.0222(5) Uani 1 1 d . . .
H2 H 0.3333 0.8458 0.7624 0.027 Uiso 1 1 calc R . .
C5 C 0.12502(13) 0.2772(3) 0.78225(14) 0.0216(5) Uani 1 1 d . . .
H5 H 0.0887 0.174 0.7882 0.026 Uiso 1 1 calc R . .
C8 C 0.18913(13) 0.5748(3) 0.80242(13) 0.0184(4) Uani 1 1 d . . .
C7 C 0.23521(12) 0.4419(3) 0.74893(13) 0.0161(4) Uani 1 1 d . . .

loop_
_atom_site_aniso_label
_atom_site_aniso_U_11
_atom_site_aniso_U_22
_atom_site_aniso_U_33
_atom_site_aniso_U_23
_atom_site_aniso_U_13
_atom_site_aniso_U_12
O12 0.0486(12) 0.0435(10) 0.0221(8) 0.0019(7) 0.0119(8) 0.0085(9)
O15 0.0479(12) 0.0458(10) 0.0226(9) 0.0017(8) 0.0117(8) 0.0072(9)
O16 0.0371(11) 0.0216(8) 0.0554(11) 0.0017(8) -0.0009(9) 0.0070(7)
O13 0.0530(12) 0.0225(8) 0.0330(9) 0.0028(7) 0.0021(8) 0.0104(8)
C15 0.0275(13) 0.0216(10) 0.0226(11) 0.0030(9) -0.0029(10) 0.0011(9)
C12 0.0312(14) 0.0228(11) 0.0210(11) 0.0019(9) 0.0008(10) 0.0019(9)
O14 0.0352(12) 0.0412(10) 0.0580(12) 0.0186(9) -0.0161(9) -0.0152(9)
O11 0.0338(11) 0.0447(10) 0.0403(10) -0.0022(8) -0.0058(8) -0.0100(9)
C20 0.0230(12) 0.0329(12) 0.0179(10) -0.0004(9) 0.0024(9) -0.0014(9)
C13 0.0299(13) 0.0246(11) 0.0169(10) -0.0016(9) 0.0009(9) -0.0024(10)
C16 0.0201(12) 0.0258(11) 0.0269(11) -0.0020(9) 0.0001(9) -0.0013(9)
C14 0.0332(15) 0.0209(11) 0.0327(12) 0.0078(10) -0.0022(11) -0.0049(10)
C11 0.0359(15) 0.0229(11) 0.0188(10) 0.0011(9) 0.0013(10) 0.0008(10)
C22 0.0306(15) 0.0367(13) 0.0367(13) -0.0063(11) 0.0136(11) 0.0049(11)
C21 0.0344(16) 0.0568(17) 0.0521(16) -0.0106(14) 0.0221(13) -0.0148(14)
Mn1 0.0236(2) 0.01700(17) 0.01362(16) 0.00019(12) 0.00130(13) 0.00016(12)
Mn2 0.0195(2) 0.01696(16) 0.01759(17) 0.00119(12) 0.00123(13) 0.00043(12)
C4 0.0214(12) 0.0249(11) 0.0184(10) 0.0013(8) 0.0045(9) 0.0056(9)
C6 0.0203(12) 0.0167(9) 0.0172(9) 0.0012(8) 0.0025(9) 0.0007(8)
C3 0.0312(13) 0.0149(9) 0.0178(10) -0.0013(8) 0.0007(9) 0.0017(9)
C1 0.0229(12) 0.0208(10) 0.0138(9) 0.0023(8) 0.0012(8) -0.0001(8)
C2 0.0311(14) 0.0171(10) 0.0173(10) 0.0041(8) -0.0028(9) -0.0028(9)
C5 0.0251(13) 0.0187(10) 0.0207(10) 0.0054(8) 0.0014(9) -0.0014(9)
C8 0.0242(12) 0.0167(9) 0.0141(9) -0.0002(8) 0.0014(8) 0.0035(9)
C7 0.0182(11) 0.0169(9) 0.0128(9) 0.0003(8) 0.0005(8) 0.0036(8)

loop_
_geom_bond_atom_site_label_1
_geom_bond_atom_site_label_2
_geom_bond_distance
_geom_bond_site_symmetry_2
_geom_bond_publ_flag
O12 C12 1.149(3) . ?
O15 C15 1.141(3) . ?
O16 C16 1.147(3) . ?
O13 C13 1.150(3) . ?
C15 Mn2 1.807(2) . ?
C12 Mn1 1.799(2) . ?
O14 C14 1.155(3) . ?
O11 C11 1.151(3) . ?
C20 C1 1.510(3) . ?
C20 C22 1.519(3) . ?
C20 C21 1.519(3) . ?
C13 Mn1 1.806(2) . ?
C16 Mn2 1.805(2) . ?
C14 Mn2 1.780(2) . ?
C11 Mn1 1.793(3) . ?
Mn1 C2 2.1135(19) . ?
Mn1 C3 2.120(2) . ?
Mn1 C1 2.1529(19) . ?
Mn1 C7 2.220(2) . ?
Mn1 C8 2.221(2) . ?
Mn2 C5 2.1152(19) . ?
Mn2 C6 2.120(2) . ?
Mn2 C4 2.140(2) . ?
Mn2 C8 2.218(2) . ?
Mn2 C7 2.220(2) . ?
C4 C5 1.419(3) . ?
C4 C8 1.443(3) . ?
C6 C5 1.419(3) . ?
C6 C7 1.450(3) . ?
C3 C2 1.412(3) . ?
C3 C8 1.443(3) . ?
C1 C2 1.426(3) . ?
C1 C7 1.456(3) . ?
C8 C7 1.467(3) . ?
